data_4324556
loop_
_publ_author_name
'Jian-Han Zhang'
'Chun-Li Hu'
'Xiang Xu'
'Fang Kong'
'Jiang-Gao Mao'

_publ_section_title
;
 New Second-Order NLO Materials Based on Polymeric Borate Clusters and
 GeO4 Tetrahedra: A Combined Experimental and Theoretical Study
;
_journal_name_full 'Inorganic Chemistry'
_journal_page_first 1973
_journal_page_last 1982
_journal_paper_doi 10.1021/ic102451n
_journal_volume 50
_journal_year 2011
_chemical_formula_sum 'B4 Ge O9 Rb2'
_chemical_formula_weight 430.77
_chemical_name_systematic
; 
 ? 
;
_space_group_IT_number 4
_symmetry_cell_setting monoclinic
_symmetry_space_group_name_Hall 'P 2yb'
_symmetry_space_group_name_H-M 'P 1 21 1'
_atom_sites_solution_hydrogens none
_atom_sites_solution_primary direct
_atom_sites_solution_secondary difmap
_audit_creation_method SHELXL-97
_cell_angle_alpha 90.00
_cell_angle_beta 90.380(7)
_cell_angle_gamma 90.00
_cell_formula_units_Z 4
_cell_length_a 6.611(4)
_cell_length_b 9.950(5)
_cell_length_c 13.216(7)
_cell_measurement_reflns_used 2767
_cell_measurement_temperature 293(2)
_cell_measurement_theta_max 27.4700
_cell_measurement_theta_min 2.5632
_cell_volume 869.3(8)
_computing_structure_refinement 'SHELXL-97 (Sheldrick, 1997)'
_computing_structure_solution 'SHELXS-97 (Sheldrick, 1990)'
_diffrn_ambient_temperature 293(2)
_diffrn_measured_fraction_theta_full 0.997
_diffrn_measured_fraction_theta_max 0.997
_diffrn_measurement_device_type 'Saturn724+ (2x2 bin mode)'
_diffrn_measurement_method CCD_Profile_fitting
_diffrn_radiation_monochromator graphite
_diffrn_radiation_source 'fine-focus sealed tube'
_diffrn_radiation_type MoK\a
_diffrn_radiation_wavelength 0.71073
_diffrn_reflns_av_R_equivalents 0.0658
_diffrn_reflns_av_sigmaI/netI 0.0882
_diffrn_reflns_limit_h_max 8
_diffrn_reflns_limit_h_min -8
_diffrn_reflns_limit_k_max 12
_diffrn_reflns_limit_k_min -9
_diffrn_reflns_limit_l_max 16
_diffrn_reflns_limit_l_min -17
_diffrn_reflns_number 7552
_diffrn_reflns_theta_full 27.45
_diffrn_reflns_theta_max 27.45
_diffrn_reflns_theta_min 3.08
_exptl_absorpt_coefficient_mu 14.678
_exptl_absorpt_correction_T_max 1.0000
_exptl_absorpt_correction_T_min 0.2547
_exptl_absorpt_correction_type multi-scan
_exptl_crystal_colour Colorless
_exptl_crystal_density_diffrn 3.291
_exptl_crystal_description block
_exptl_crystal_F_000 792
_exptl_crystal_size_max 0.1000
_exptl_crystal_size_mid 0.1000
_exptl_crystal_size_min 0.08000
_refine_diff_density_max 0.860
_refine_diff_density_min -1.204
_refine_diff_density_rms 0.205
_refine_ls_abs_structure_details 'Flack H D (1983), Acta Cryst. A39, 876-881'
_refine_ls_abs_structure_Flack 0.040(19)
_refine_ls_extinction_method none
_refine_ls_goodness_of_fit_ref 1.006
_refine_ls_hydrogen_treatment none
_refine_ls_matrix_type full
_refine_ls_number_parameters 280
_refine_ls_number_reflns 3179
_refine_ls_number_restraints 1
_refine_ls_restrained_S_all 1.006
_refine_ls_R_factor_all 0.0677
_refine_ls_R_factor_gt 0.0537
_refine_ls_shift/su_max 0.000
_refine_ls_shift/su_mean 0.000
_refine_ls_structure_factor_coef Fsqd
_refine_ls_weighting_details 'calc w=1/[\s^2^(Fo^2^)+(0.0285P)^2^+0.0000P] where P=(Fo^2^+2Fc^2^)/3'
_refine_ls_weighting_scheme calc
_refine_ls_wR_factor_gt 0.0992
_refine_ls_wR_factor_ref 0.1054
_reflns_number_gt 2598
_reflns_number_total 3179
_reflns_threshold_expression >2sigma(I)
_cod_data_source_file ic102451n_si_002_2.cif
_cod_data_source_block Rb2GeB4O9
_cod_database_code 4324556

loop_
_symmetry_equiv_pos_as_xyz
'x, y, z'
'-x, y+1/2, -z'

loop_
_atom_site_label
_atom_site_type_symbol
_atom_site_fract_x
_atom_site_fract_y
_atom_site_fract_z
_atom_site_U_iso_or_equiv
_atom_site_adp_type
_atom_site_occupancy
_atom_site_symmetry_multiplicity
_atom_site_calc_flag
Rb1 Rb 0.22243(16) 0.8759(3) 0.88242(9) 0.0252(3) Uani 1 1 d
Rb2 Rb 0.7460(2) 0.15788(19) 0.88086(11) 0.0395(4) Uani 1 1 d
Rb3 Rb 0.23092(19) 0.65371(16) 0.63481(9) 0.0307(3) Uani 1 1 d
Rb4 Rb 0.29006(15) 0.9312(3) 0.37393(9) 0.0233(3) Uani 1 1 d
Ge1 Ge 0.74384(15) 0.64901(14) 0.87023(8) 0.0089(3) Uani 1 1 d
Ge2 Ge 0.24496(16) 0.15836(14) 0.61767(8) 0.0096(3) Uani 1 1 d
B1 B 0.4036(15) 0.4853(12) 0.8381(8) 0.012(2) Uani 1 1 d
B2 B 0.6608(16) 0.8227(13) 0.5451(9) 0.016(3) Uani 1 1 d
B3 B 0.0698(16) 0.4822(11) 0.9076(9) 0.012(2) Uani 1 1 d
B4 B 0.8075(16) 0.8229(12) 0.7088(9) 0.015(3) Uani 1 1 d
B5 B 0.5088(15) 0.9599(13) 0.6734(8) 0.015(3) Uani 1 1 d
B6 B 0.3341(15) 0.3407(11) 0.9850(9) 0.012(2) Uani 1 1 d
B7 B 0.0437(16) 0.4601(13) 0.4232(9) 0.014(3) Uani 1 1 d
B8 B 0.1395(17) 0.3485(12) 0.7560(9) 0.016(3) Uani 1 1 d
O1 O 0.0726(9) 0.2517(7) 0.6885(5) 0.0168(16) Uani 1 1 d
O2 O 0.5943(9) 0.7447(6) 0.9526(5) 0.0153(16) Uani 1 1 d
O3 O 0.4148(9) 0.2433(6) 0.5419(5) 0.0117(15) Uani 1 1 d
O4 O 0.0858(9) 0.0618(6) 0.5408(5) 0.0122(15) Uani 1 1 d
O5 O 0.9039(9) 0.5585(6) 0.9494(5) 0.0134(15) Uiso 1 1 d
O6 O 0.3857(9) 0.0635(7) 0.7055(5) 0.0158(16) Uani 1 1 d
O7 O 0.8921(9) 0.7428(6) 0.7896(5) 0.0129(15) Uani 1 1 d
O8 O 0.5679(8) 0.5603(6) 0.7977(5) 0.0101(14) Uani 1 1 d
O9 O 0.2363(10) 0.5649(8) 0.8732(5) 0.0148(18) Uani 1 1 d
O10 O 0.7345(10) 0.7414(8) 0.6240(5) 0.0174(18) Uani 1 1 d
O11 O 0.4892(10) 0.9089(8) 0.5803(6) 0.021(2) Uani 1 1 d
O12 O 0.9750(10) 0.9141(8) 0.6724(5) 0.019(2) Uani 1 1 d
O13 O 0.8179(10) 0.9163(8) 0.5077(5) 0.018(2) Uani 1 1 d
O14 O 0.3346(9) 0.3941(7) 0.7545(5) 0.0105(16) Uiso 1 1 d
O15 O 0.9934(10) 0.3978(8) 0.8199(5) 0.020(2) Uani 1 1 d
O16 O 0.6408(9) 0.9125(8) 0.7445(5) 0.0166(19) Uani 1 1 d
O17 O 0.4772(9) 0.3967(8) 0.9225(5) 0.0155(19) Uani 1 1 d
O18 O 0.1426(10) 0.3854(9) 0.9867(6) 0.025(2) Uani 1 1 d

loop_
_atom_site_aniso_label
_atom_site_aniso_U_11
_atom_site_aniso_U_22
_atom_site_aniso_U_33
_atom_site_aniso_U_23
_atom_site_aniso_U_13
_atom_site_aniso_U_12
Rb1 0.0143(5) 0.0365(8) 0.0248(7) -0.0024(6) -0.0010(5) 0.0001(5)
Rb2 0.0398(8) 0.0285(9) 0.0502(10) -0.0041(9) 0.0050(7) -0.0022(8)
Rb3 0.0375(7) 0.0217(8) 0.0330(7) 0.0016(8) -0.0036(6) 0.0008(8)
Rb4 0.0193(6) 0.0323(8) 0.0181(6) 0.0007(6) -0.0017(4) 0.0036(5)
Ge1 0.0052(5) 0.0122(7) 0.0093(5) 0.0014(6) -0.0025(4) 0.0011(5)
Ge2 0.0080(5) 0.0108(7) 0.0099(6) -0.0019(6) -0.0024(4) -0.0001(6)
B1 0.009(5) 0.020(6) 0.006(6) 0.000(5) -0.003(4) -0.005(5)
B2 0.007(5) 0.028(7) 0.013(6) 0.002(6) 0.003(5) -0.003(5)
B3 0.016(5) 0.011(6) 0.010(6) -0.004(5) 0.002(4) -0.001(5)
B4 0.009(5) 0.020(7) 0.017(7) 0.000(5) -0.001(5) 0.003(5)
B5 0.015(5) 0.025(7) 0.004(5) -0.002(5) -0.003(4) 0.009(5)
B6 0.008(5) 0.012(6) 0.015(6) 0.005(5) 0.001(4) 0.004(4)
B7 0.015(5) 0.018(7) 0.010(6) -0.006(5) 0.002(4) -0.003(5)
B8 0.020(6) 0.016(7) 0.012(6) -0.001(5) -0.006(5) 0.003(5)
O1 0.006(3) 0.019(4) 0.025(4) -0.004(4) -0.004(3) 0.001(3)
O2 0.013(3) 0.010(4) 0.022(4) -0.001(3) -0.004(3) 0.001(3)
O3 0.015(3) 0.011(4) 0.009(4) -0.001(3) -0.003(3) -0.003(3)
O4 0.011(3) 0.012(4) 0.013(4) 0.001(3) -0.005(3) -0.008(3)
O6 0.019(4) 0.016(4) 0.012(4) 0.000(3) -0.003(3) 0.003(3)
O7 0.009(3) 0.014(4) 0.015(4) 0.009(3) -0.007(3) -0.002(3)
O8 0.007(3) 0.014(4) 0.010(4) 0.004(3) -0.002(3) -0.003(3)
O9 0.017(4) 0.015(5) 0.012(4) 0.001(3) -0.006(3) -0.002(3)
O10 0.017(4) 0.014(5) 0.022(4) -0.003(3) -0.006(3) -0.001(3)
O11 0.019(4) 0.021(6) 0.022(5) -0.005(4) -0.001(3) 0.010(3)
O12 0.019(4) 0.022(5) 0.015(4) 0.011(4) -0.008(3) -0.013(3)
O13 0.017(3) 0.024(5) 0.015(4) 0.008(3) -0.009(3) -0.010(3)
O15 0.009(3) 0.033(6) 0.019(4) -0.015(4) -0.001(3) -0.004(3)
O16 0.015(3) 0.015(5) 0.019(4) -0.007(3) -0.005(3) 0.010(3)
O17 0.007(3) 0.014(5) 0.025(4) 0.010(4) 0.003(3) 0.007(3)
O18 0.012(3) 0.033(5) 0.029(5) 0.006(4) -0.001(3) -0.001(4)

loop_
_atom_type_symbol
_atom_type_description
_atom_type_scat_dispersion_real
_atom_type_scat_dispersion_imag
_atom_type_scat_source
B B 0.0013 0.0007 'International Tables Vol C Tables 4.2.6.8 and 6.1.1.4'
O O 0.0106 0.0060 'International Tables Vol C Tables 4.2.6.8 and 6.1.1.4'
Ge Ge 0.1547 1.8001 'International Tables Vol C Tables 4.2.6.8 and 6.1.1.4'
Rb Rb -0.9393 2.9676 'International Tables Vol C Tables 4.2.6.8 and 6.1.1.4'

loop_
_geom_angle_atom_site_label_1
_geom_angle_atom_site_label_2
_geom_angle_atom_site_label_3
_geom_angle
_geom_angle_site_symmetry_1
_geom_angle_site_symmetry_3
O7 Rb1 O2 125.0(2) 1_455 .
O7 Rb1 O18 68.9(2) 1_455 2_557
O2 Rb1 O18 120.8(2) . 2_557
O7 Rb1 O5 112.83(18) 1_455 2_657
O2 Rb1 O5 105.84(19) . 2_657
O18 Rb1 O5 47.1(2) 2_557 2_657
O7 Rb1 O9 62.49(18) 1_455 .
O2 Rb1 O9 62.77(18) . .
O18 Rb1 O9 94.5(2) 2_557 .
O5 Rb1 O9 130.09(18) 2_657 .
O7 Rb1 O6 102.73(18) 1_455 1_565
O2 Rb1 O6 101.89(18) . 1_565
O18 Rb1 O6 133.4(2) 2_557 1_565
O5 Rb1 O6 106.7(2) 2_657 1_565
O9 Rb1 O6 123.10(18) . 1_565
O7 Rb1 O12 45.40(18) 1_455 1_455
O2 Rb1 O12 138.0(2) . 1_455
O18 Rb1 O12 95.0(2) 2_557 1_455
O5 Rb1 O12 115.1(2) 2_657 1_455
O9 Rb1 O12 95.66(19) . 1_455
O6 Rb1 O12 58.21(18) 1_565 1_455
O7 Rb1 O17 147.16(19) 1_455 2_657
O2 Rb1 O17 43.11(18) . 2_657
O18 Rb1 O17 91.73(19) 2_557 2_657
O5 Rb1 O17 62.90(18) 2_657 2_657
O9 Rb1 O17 94.40(18) . 2_657
O6 Rb1 O17 109.68(18) 1_565 2_657
O12 Rb1 O17 167.4(2) 1_455 2_657
O7 Rb1 O16 117.00(19) 1_455 .
O2 Rb1 O16 61.67(18) . .
O18 Rb1 O16 171.6(3) 2_557 .
O5 Rb1 O16 125.07(18) 2_657 .
O9 Rb1 O16 93.59(19) . .
O6 Rb1 O16 41.44(17) 1_565 .
O12 Rb1 O16 86.26(18) 1_455 .
O17 Rb1 O16 85.55(17) 2_657 .
O7 Rb1 B6 146.2(2) 1_455 2_657
O2 Rb1 B6 22.8(2) . 2_657
O18 Rb1 B6 113.6(2) 2_557 2_657
O5 Rb1 B6 85.7(2) 2_657 2_657
O9 Rb1 B6 83.8(2) . 2_657
O6 Rb1 B6 98.2(2) 1_565 2_657
O12 Rb1 B6 151.3(2) 1_455 2_657
O17 Rb1 B6 23.7(2) 2_657 2_657
O16 Rb1 B6 65.2(2) . 2_657
O7 Rb1 B5 101.1(2) 1_455 .
O2 Rb1 B5 84.2(2) . .
O18 Rb1 B5 154.8(2) 2_557 .
O5 Rb1 B5 127.0(3) 2_657 .
O9 Rb1 B5 101.1(2) . .
O6 Rb1 B5 23.5(2) 1_565 .
O12 Rb1 B5 64.1(2) 1_455 .
O17 Rb1 B5 106.5(2) 2_657 .
O16 Rb1 B5 23.0(2) . .
B6 Rb1 B5 87.8(3) 2_657 .
O7 Rb1 B3 93.2(2) 1_455 2_557
O2 Rb1 B3 110.2(2) . 2_557
O18 Rb1 B3 24.6(2) 2_557 2_557
O5 Rb1 B3 23.6(2) 2_657 2_557
O9 Rb1 B3 110.1(2) . 2_557
O6 Rb1 B3 126.0(2) 1_565 2_557
O12 Rb1 B3 111.2(2) 1_455 2_557
O17 Rb1 B3 72.2(2) 2_657 2_557
O16 Rb1 B3 148.2(2) . 2_557
B6 Rb1 B3 95.7(3) 2_657 2_557
B5 Rb1 B3 148.7(3) . 2_557
O15 Rb2 O17 75.3(2) . .
O15 Rb2 O16 126.0(2) . 1_545
O17 Rb2 O16 126.41(18) . 1_545
O15 Rb2 O2 110.36(19) . 2_647
O17 Rb2 O2 42.44(17) . 2_647
O16 Rb2 O2 116.39(18) 1_545 2_647
O15 Rb2 O18 132.31(19) . 2_647
O17 Rb2 O18 132.7(2) . 2_647
O16 Rb2 O18 73.2(2) 1_545 2_647
O2 Rb2 O18 90.70(18) 2_647 2_647
O15 Rb2 O5 92.23(18) . 2_747
O17 Rb2 O5 120.88(18) . 2_747
O16 Rb2 O5 107.82(18) 1_545 2_747
O2 Rb2 O5 95.87(17) 2_647 2_747
O18 Rb2 O5 41.91(16) 2_647 2_747
O15 Rb2 O9 117.35(19) . 2_647
O17 Rb2 O9 93.26(19) . 2_647
O16 Rb2 O9 110.4(2) 1_545 2_647
O2 Rb2 O9 56.32(17) 2_647 2_647
O18 Rb2 O9 42.33(19) 2_647 2_647
O5 Rb2 O9 42.15(16) 2_747 2_647
O15 Rb2 O6 114.29(18) . .
O17 Rb2 O6 86.10(18) . .
O16 Rb2 O6 40.97(16) 1_545 .
O2 Rb2 O6 92.81(16) 2_647 .
O18 Rb2 O6 106.45(19) 2_647 .
O5 Rb2 O6 147.07(19) 2_747 .
O9 Rb2 O6 126.30(17) 2_647 .
O15 Rb2 O1 41.31(18) . 1_655
O17 Rb2 O1 106.92(19) . 1_655
O16 Rb2 O1 85.69(18) 1_545 1_655
O2 Rb2 O1 148.66(18) 2_647 1_655
O18 Rb2 O1 118.07(17) 2_647 1_655
O5 Rb2 O1 98.00(16) 2_747 1_655
O9 Rb2 O1 139.42(16) 2_647 1_655
O6 Rb2 O1 90.63(16) . 1_655
O15 Rb2 B3 115.0(2) . 2_647
O17 Rb2 B3 116.6(2) . 2_647
O16 Rb2 B3 98.4(3) 1_545 2_647
O2 Rb2 B3 80.3(2) 2_647 2_647
O18 Rb2 B3 25.2(2) 2_647 2_647
O5 Rb2 B3 24.2(2) 2_747 2_647
O9 Rb2 B3 24.2(2) 2_647 2_647
O6 Rb2 B3 129.5(2) . 2_647
O1 Rb2 B3 120.2(2) 1_655 2_647
O15 Rb2 B6 96.7(2) . .
O17 Rb2 B6 22.3(2) . .
O16 Rb2 B6 117.2(2) 1_545 .
O2 Rb2 B6 22.2(2) 2_647 .
O18 Rb2 B6 112.5(2) 2_647 .
O5 Rb2 B6 114.7(2) 2_747 .
O9 Rb2 B6 77.9(2) 2_647 .
O6 Rb2 B6 82.7(2) . .
O1 Rb2 B6 128.8(2) 1_655 .
B3 Rb2 B6 102.1(3) 2_647 .
O15 Rb2 B8 21.5(2) . 1_655
O17 Rb2 B8 95.5(2) . 1_655
O16 Rb2 B8 107.8(2) 1_545 1_655
O2 Rb2 B8 131.8(2) 2_647 1_655
O18 Rb2 B8 120.8(2) 2_647 1_655
O5 Rb2 B8 88.0(2) 2_747 1_655
O9 Rb2 B8 124.1(2) 2_647 1_655
O6 Rb2 B8 109.4(2) . 1_655
O1 Rb2 B8 22.3(2) 1_655 1_655
B3 Rb2 B8 112.2(3) 2_647 1_655
B6 Rb2 B8 117.5(3) . 1_655
O13 Rb3 O14 72.0(2) 2_646 .
O13 Rb3 O12 133.29(18) 2_646 1_455
O14 Rb3 O12 136.4(2) . 1_455
O13 Rb3 O11 122.8(2) 2_646 .
O14 Rb3 O11 132.09(18) . .
O12 Rb3 O11 70.3(2) 1_455 .
O13 Rb3 O7 123.03(18) 2_646 1_455
O14 Rb3 O7 93.36(17) . 1_455
O12 Rb3 O7 44.14(17) 1_455 1_455
O11 Rb3 O7 108.00(19) . 1_455
O13 Rb3 O8 105.07(18) 2_646 .
O14 Rb3 O8 43.17(16) . .
O12 Rb3 O8 120.23(18) 1_455 .
O11 Rb3 O8 90.68(17) . .
O7 Rb3 O8 97.93(16) 1_455 .
O13 Rb3 O4 43.30(16) 2_646 2_556
O14 Rb3 O4 105.60(18) . 2_556
O12 Rb3 O4 90.00(17) 1_455 2_556
O11 Rb3 O4 114.33(18) . 2_556
O7 Rb3 O4 94.88(17) 1_455 2_556
O8 Rb3 O4 146.66(19) . 2_556
O13 Rb3 O9 112.8(2) 2_646 .
O14 Rb3 O9 44.24(18) . .
O12 Rb3 O9 94.19(19) 1_455 .
O11 Rb3 O9 115.86(19) . .
O7 Rb3 O9 57.15(17) 1_455 .
O8 Rb3 O9 43.64(16) . .
O4 Rb3 O9 127.95(18) 2_556 .
O13 Rb3 B1 98.2(3) 2_646 .
O14 Rb3 B1 26.4(2) . .
O12 Rb3 B1 117.8(2) 1_455 .
O11 Rb3 B1 113.8(2) . .
O7 Rb3 B1 82.0(2) 1_455 .
O8 Rb3 B1 24.89(19) . .
O4 Rb3 B1 130.2(2) 2_556 .
O9 Rb3 B1 25.0(2) . .
O13 Rb3 O10 94.30(18) 2_646 1_455
O14 Rb3 O10 116.42(18) . 1_455
O12 Rb3 O10 43.34(18) 1_455 1_455
O11 Rb3 O10 108.0(2) . 1_455
O7 Rb3 O10 43.02(16) 1_455 1_455
O8 Rb3 O10 139.90(17) . 1_455
O4 Rb3 O10 54.85(17) 2_556 1_455
O9 Rb3 O10 96.55(15) . 1_455
B1 Rb3 O10 119.0(2) . 1_455
O13 Rb3 B4 118.5(2) 2_646 1_455
O14 Rb3 B4 116.3(2) . 1_455
O12 Rb3 B4 26.3(2) 1_455 1_455
O11 Rb3 B4 96.6(3) . 1_455
O7 Rb3 B4 24.9(2) 1_455 1_455
O8 Rb3 B4 121.0(2) . 1_455
O4 Rb3 B4 79.5(2) 2_556 1_455
O9 Rb3 B4 82.0(2) . 1_455
B1 Rb3 B4 107.0(3) . 1_455
O10 Rb3 B4 24.8(2) 1_455 1_455
O13 Rb3 O3 81.40(18) 2_646 2_656
O14 Rb3 O3 114.41(17) . 2_656
O12 Rb3 O3 105.31(18) 1_455 2_656
O11 Rb3 O3 42.39(17) . 2_656
O7 Rb3 O3 148.61(18) 1_455 2_656
O8 Rb3 O3 93.30(16) . 2_656
O4 Rb3 O3 91.51(16) 2_556 2_656
O9 Rb3 O3 136.18(16) . 2_656
B1 Rb3 O3 116.3(2) . 2_656
O10 Rb3 O3 124.56(17) 1_455 2_656
B4 Rb3 O3 129.1(2) 1_455 2_656
O8 Rb4 O4 125.1(2) 2_656 1_565
O8 Rb4 O3 112.29(18) 2_656 2_656
O4 Rb4 O3 108.09(18) 1_565 2_656
O8 Rb4 O11 128.5(2) 2_656 .
O4 Rb4 O11 63.25(19) 1_565 .
O3 Rb4 O11 47.47(19) 2_656 .
O8 Rb4 O14 47.00(17) 2_656 2_656
O4 Rb4 O14 149.90(18) 1_565 2_656
O3 Rb4 O14 65.69(18) 2_656 2_656
O11 Rb4 O14 98.17(19) . 2_656
O8 Rb4 O10 64.09(19) 2_656 2_656
O4 Rb4 O10 61.41(19) 1_565 2_656
O3 Rb4 O10 132.19(18) 2_656 2_656
O11 Rb4 O10 95.0(2) . 2_656
O14 Rb4 O10 99.8(2) 2_656 2_656
O8 Rb4 O1 108.36(18) 2_656 2_556
O4 Rb4 O1 95.59(18) 1_565 2_556
O3 Rb4 O1 104.3(2) 2_656 2_556
O11 Rb4 O1 121.9(2) . 2_556
O14 Rb4 O1 114.52(19) 2_656 2_556
O10 Rb4 O1 122.53(18) 2_656 2_556
O8 Rb4 O15 65.86(19) 2_656 2_656
O4 Rb4 O15 112.61(18) 1_565 2_656
O3 Rb4 O15 129.0(2) 2_656 2_656
O11 Rb4 O15 165.4(2) . 2_656
O14 Rb4 O15 90.94(18) 2_656 2_656
O10 Rb4 O15 94.6(2) 2_656 2_656
O1 Rb4 O15 43.49(19) 2_556 2_656
O8 Rb4 B8 89.2(2) 2_656 2_556
O4 Rb4 B8 95.8(2) 1_565 2_556
O3 Rb4 B8 126.2(3) 2_656 2_556
O11 Rb4 B8 142.3(3) . 2_556
O14 Rb4 B8 111.7(2) 2_656 2_556
O10 Rb4 B8 101.6(2) 2_656 2_556
O1 Rb4 B8 23.9(2) 2_556 2_556
O15 Rb4 B8 23.8(2) 2_656 2_556
O8 Rb4 B2 115.6(2) 2_656 .
O4 Rb4 B2 88.5(2) 1_565 .
O3 Rb4 B2 24.6(2) 2_656 .
O11 Rb4 B2 25.3(2) . .
O14 Rb4 B2 75.6(2) 2_656 .
O10 Rb4 B2 109.8(3) 2_656 .
O1 Rb4 B2 122.2(2) 2_556 .
O15 Rb4 B2 153.6(3) 2_656 .
B8 Rb4 B2 146.0(3) 2_556 .
O8 Rb4 B7 143.8(2) 2_656 2_556
O4 Rb4 B7 23.2(2) 1_565 2_556
O3 Rb4 B7 100.6(2) 2_656 2_556
O11 Rb4 B7 65.7(2) . 2_556
O14 Rb4 B7 163.8(2) 2_656 2_556
O10 Rb4 B7 83.0(3) 2_656 2_556
O1 Rb4 B7 76.1(2) 2_556 2_556
O15 Rb4 B7 104.8(2) 2_656 2_556
B8 Rb4 B7 83.0(3) 2_556 2_556
B2 Rb4 B7 88.4(3) . 2_556
O8 Rb4 B1 22.6(2) 2_656 2_656
O4 Rb4 B1 144.3(2) 1_565 2_656
O3 Rb4 B1 90.8(2) 2_656 2_656
O11 Rb4 B1 118.7(2) . 2_656
O14 Rb4 B1 25.2(2) 2_656 2_656
O10 Rb4 B1 83.4(2) 2_656 2_656
O1 Rb4 B1 109.0(2) 2_556 2_656
O15 Rb4 B1 73.3(2) 2_656 2_656
B8 Rb4 B1 96.8(3) 2_556 2_656
B2 Rb4 B1 99.1(2) . 2_656
B7 Rb4 B1 166.0(3) 2_556 2_656
O7 Ge1 O5 107.8(3) . .
O7 Ge1 O8 108.3(3) . .
O5 Ge1 O8 118.1(3) . .
O7 Ge1 O2 114.4(3) . .
O5 Ge1 O2 104.5(3) . .
O8 Ge1 O2 103.9(3) . .
O7 Ge1 Rb1 41.1(2) . 1_655
O5 Ge1 Rb1 77.5(2) . 1_655
O8 Ge1 Rb1 148.9(2) . 1_655
O2 Ge1 Rb1 96.9(2) . 1_655
O7 Ge1 Rb4 79.6(2) . 2_646
O5 Ge1 Rb4 104.0(2) . 2_646
O8 Ge1 Rb4 39.4(2) . 2_646
O2 Ge1 Rb4 141.9(2) . 2_646
Rb1 Ge1 Rb4 113.57(4) 1_655 2_646
O7 Ge1 Rb1 101.9(2) . .
O5 Ge1 Rb1 140.1(2) . .
O8 Ge1 Rb1 75.1(2) . .
O2 Ge1 Rb1 37.3(2) . .
Rb1 Ge1 Rb1 111.13(9) 1_655 .
Rb4 Ge1 Rb1 107.07(4) 2_646 .
O3 Ge2 O4 108.9(3) . .
O3 Ge2 O1 118.6(3) . .
O4 Ge2 O1 102.2(3) . .
O3 Ge2 O6 107.6(3) . .
O4 Ge2 O6 113.7(3) . .
O1 Ge2 O6 106.0(3) . .
O3 Ge2 Rb4 75.8(2) . 1_545
O4 Ge2 Rb4 42.2(2) . 1_545
O1 Ge2 Rb4 142.6(2) . 1_545
O6 Ge2 Rb4 100.9(2) . 1_545
O3 Ge2 Rb4 37.2(2) . 2_646
O4 Ge2 Rb4 146.0(2) . 2_646
O1 Ge2 Rb4 97.2(2) . 2_646
O6 Ge2 Rb4 86.8(2) . 2_646
Rb4 Ge2 Rb4 109.90(3) 1_545 2_646
O8 B1 O9 114.9(9) . .
O8 B1 O14 105.6(8) . .
O9 B1 O14 109.9(7) . .
O8 B1 O17 110.0(7) . .
O9 B1 O17 109.3(8) . .
O14 B1 O17 106.8(8) . .
O8 B1 Rb3 72.2(5) . .
O9 B1 Rb3 74.1(5) . .
O14 B1 Rb3 67.2(5) . .
O17 B1 Rb3 173.9(7) . .
O8 B1 Rb4 48.4(4) . 2_646
O9 B1 Rb4 142.2(7) . 2_646
O14 B1 Rb4 59.5(4) . 2_646
O17 B1 Rb4 108.5(6) . 2_646
Rb3 B1 Rb4 68.5(2) . 2_646
O10 B2 O3 112.5(9) . 2_656
O10 B2 O13 111.7(8) . .
O3 B2 O13 108.1(8) 2_656 .
O10 B2 O11 111.1(9) . .
O3 B2 O11 107.1(8) 2_656 .
O13 B2 O11 106.1(9) . .
O10 B2 Rb4 153.7(7) . .
O3 B2 Rb4 55.2(4) 2_656 .
O13 B2 Rb4 94.6(6) . .
O11 B2 Rb4 59.6(5) . .
O10 B2 Rb3 75.6(5) . .
O3 B2 Rb3 74.7(5) 2_656 .
O13 B2 Rb3 169.4(7) . .
O11 B2 Rb3 63.5(5) . .
Rb4 B2 Rb3 78.5(2) . .
O5 B3 O9 113.6(8) 1_455 .
O5 B3 O18 108.2(8) 1_455 .
O9 B3 O18 110.0(8) . .
O5 B3 O15 109.5(8) 1_455 1_455
O9 B3 O15 109.0(8) . 1_455
O18 B3 O15 106.3(8) . 1_455
O5 B3 Rb2 72.2(5) 1_455 2_657
O9 B3 Rb2 72.9(5) . 2_657
O18 B3 Rb2 69.9(5) . 2_657
O15 B3 Rb2 176.2(7) 1_455 2_657
O5 B3 Rb1 56.0(5) 1_455 2_547
O9 B3 Rb1 146.3(6) . 2_547
O18 B3 Rb1 55.8(5) . 2_547
O15 B3 Rb1 104.6(6) 1_455 2_547
Rb2 B3 Rb1 73.3(2) 2_657 2_547
O7 B4 O10 112.7(9) . .
O7 B4 O16 112.2(9) . .
O10 B4 O16 109.4(8) . .
O7 B4 O12 106.6(8) . .
O10 B4 O12 109.2(9) . .
O16 B4 O12 106.6(9) . .
O7 B4 Rb3 68.0(5) . 1_655
O10 B4 Rb3 77.0(5) . 1_655
O16 B4 Rb3 172.2(7) . 1_655
O12 B4 Rb3 66.5(5) . 1_655
O7 B4 Rb1 47.1(4) . 1_655
O10 B4 Rb1 144.6(7) . 1_655
O16 B4 Rb1 105.7(6) . 1_655
O12 B4 Rb1 63.8(5) . 1_655
Rb3 B4 Rb1 68.4(2) 1_655 1_655
O11 B5 O16 124.2(10) . .
O11 B5 O6 120.8(9) . 1_565
O16 B5 O6 115.0(9) . 1_565
O11 B5 Rb1 126.3(8) . .
O16 B5 Rb1 73.5(6) . .
O6 B5 Rb1 67.0(5) 1_565 .
O11 B5 Rb3 60.1(6) . .
O16 B5 Rb3 97.4(7) . .
O6 B5 Rb3 112.0(6) 1_565 .
Rb1 B5 Rb3 68.1(2) . .
O11 B5 Rb2 156.8(8) . 1_565
O16 B5 Rb2 53.8(5) . 1_565
O6 B5 Rb2 67.9(5) 1_565 1_565
Rb1 B5 Rb2 76.7(2) . 1_565
Rb3 B5 Rb2 140.1(3) . 1_565
O18 B6 O2 123.6(9) . 2_647
O18 B6 O17 121.8(9) . .
O2 B6 O17 114.5(8) 2_647 .
O18 B6 Rb1 139.7(7) . 2_647
O2 B6 Rb1 57.5(5) 2_647 2_647
O17 B6 Rb1 71.1(5) . 2_647
O18 B6 Rb2 154.1(8) . .
O2 B6 Rb2 66.9(5) 2_647 .
O17 B6 Rb2 56.3(5) . .
Rb1 B6 Rb2 66.13(19) 2_647 .
O18 B6 Rb2 64.4(6) . 2_657
O2 B6 Rb2 111.5(7) 2_647 2_657
O17 B6 Rb2 92.5(6) . 2_657
Rb1 B6 Rb2 77.9(2) 2_647 2_657
Rb2 B6 Rb2 137.9(3) . 2_657
O12 B7 O13 125.2(10) 2_646 2_646
O12 B7 O4 120.5(9) 2_646 2_556
O13 B7 O4 114.2(9) 2_646 2_556
O12 B7 Rb4 129.5(7) 2_646 2_546
O13 B7 Rb4 83.3(6) 2_646 2_546
O4 B7 Rb4 54.0(5) 2_556 2_546
O12 B7 Rb3 159.4(7) 2_646 .
O13 B7 Rb3 54.9(5) 2_646 .
O4 B7 Rb3 64.0(5) 2_556 .
Rb4 B7 Rb3 70.4(2) 2_546 .
O12 B7 Rb3 58.3(6) 2_646 2_546
O13 B7 Rb3 101.9(7) 2_646 2_546
O4 B7 Rb3 111.7(6) 2_556 2_546
Rb4 B7 Rb3 77.0(2) 2_546 2_546
Rb3 B7 Rb3 141.3(4) . 2_546
O14 B8 O15 123.8(10) . 1_455
O14 B8 O1 121.3(9) . .
O15 B8 O1 114.9(9) 1_455 .
O14 B8 Rb4 134.0(7) . 2_546
O15 B8 Rb4 68.8(5) 1_455 2_546
O1 B8 Rb4 65.2(5) . 2_546
O14 B8 Rb3 62.5(5) . .
O15 B8 Rb3 95.5(7) 1_455 .
O1 B8 Rb3 111.4(6) . .
Rb4 B8 Rb3 72.8(2) 2_546 .
O14 B8 Rb2 149.3(7) . 1_455
O15 B8 Rb2 53.1(5) 1_455 1_455
O1 B8 Rb2 72.7(5) . 1_455
Rb4 B8 Rb2 76.0(2) 2_546 1_455
Rb3 B8 Rb2 142.3(3) . 1_455
B8 O1 Ge2 120.6(6) . .
B8 O1 Rb4 90.8(6) . 2_546
Ge2 O1 Rb4 132.1(3) . 2_546
B8 O1 Rb2 85.0(6) . 1_455
Ge2 O1 Rb2 131.3(3) . 1_455
Rb4 O1 Rb2 82.31(15) 2_546 1_455
B6 O2 Ge1 124.6(6) 2_657 .
B6 O2 Rb1 99.7(6) 2_657 .
Ge1 O2 Rb1 121.3(3) . .
B6 O2 Rb2 90.9(6) 2_657 2_657
Ge1 O2 Rb2 131.7(3) . 2_657
Rb1 O2 Rb2 75.61(15) . 2_657
B2 O3 Ge2 119.6(6) 2_646 .
B2 O3 Rb4 100.1(5) 2_646 2_646
Ge2 O3 Rb4 121.8(3) . 2_646
B2 O3 Rb3 80.7(5) 2_646 2_646
Ge2 O3 Rb3 135.6(3) . 2_646
Rb4 O3 Rb3 88.19(16) 2_646 2_646
B7 O4 Ge2 124.3(6) 2_546 .
B7 O4 Rb4 102.8(6) 2_546 1_545
Ge2 O4 Rb4 114.0(3) . 1_545
B7 O4 Rb3 93.0(5) 2_546 2_546
Ge2 O4 Rb3 130.1(3) . 2_546
Rb4 O4 Rb3 83.33(17) 1_545 2_546
B3 O5 Ge1 120.2(6) 1_655 .
B3 O5 Rb1 100.4(5) 1_655 2_647
Ge1 O5 Rb1 126.2(3) . 2_647
B3 O5 Rb2 83.7(5) 1_655 2_757
Ge1 O5 Rb2 131.6(3) . 2_757
Rb1 O5 Rb2 82.96(17) 2_647 2_757
B5 O6 Ge2 120.5(6) 1_545 .
B5 O6 Rb1 89.5(6) 1_545 1_545
Ge2 O6 Rb1 128.2(3) . 1_545
B5 O6 Rb2 90.2(5) 1_545 .
Ge2 O6 Rb2 131.2(3) . .
Rb1 O6 Rb2 84.37(16) 1_545 .
B4 O7 Ge1 122.5(6) . .
B4 O7 Rb1 111.0(6) . 1_655
Ge1 O7 Rb1 115.2(3) . 1_655
B4 O7 Rb3 87.1(5) . 1_655
Ge1 O7 Rb3 130.8(3) . 1_655
Rb1 O7 Rb3 82.18(16) 1_655 1_655
B1 O8 Ge1 124.5(6) . .
B1 O8 Rb4 109.1(6) . 2_646
Ge1 O8 Rb4 117.1(3) . 2_646
B1 O8 Rb3 82.9(5) . .
Ge1 O8 Rb3 132.6(3) . .
Rb4 O8 Rb3 79.86(16) 2_646 .
B1 O9 B3 112.0(8) . .
B1 O9 Rb1 125.8(6) . .
B3 O9 Rb1 122.1(6) . .
B1 O9 Rb3 80.9(5) . .
B3 O9 Rb3 116.8(5) . .
Rb1 O9 Rb3 76.59(17) . .
B1 O9 Rb2 116.0(5) . 2_657
B3 O9 Rb2 82.9(5) . 2_657
Rb1 O9 Rb2 71.92(16) . 2_657
Rb3 O9 Rb2 148.4(3) . 2_657
B2 O10 B4 111.1(9) . .
B2 O10 Rb4 124.3(6) . 2_646
B4 O10 Rb4 124.3(6) . 2_646
B2 O10 Rb3 120.6(6) . 1_655
B4 O10 Rb3 78.2(5) . 1_655
Rb4 O10 Rb3 78.11(18) 2_646 1_655
B2 O10 Rb3 81.2(5) . .
B4 O10 Rb3 115.0(6) . .
Rb4 O10 Rb3 72.31(16) 2_646 .
Rb3 O10 Rb3 150.1(3) 1_655 .
B5 O11 B2 115.7(8) . .
B5 O11 Rb4 147.1(7) . .
B2 O11 Rb4 95.1(6) . .
B5 O11 Rb3 98.3(7) . .
B2 O11 Rb3 91.3(6) . .
Rb4 O11 Rb3 91.8(2) . .
B7 O12 B4 116.0(8) 2_656 .
B7 O12 Rb3 100.3(7) 2_656 1_655
B4 O12 Rb3 87.2(6) . 1_655
B7 O12 Rb1 152.4(6) 2_656 1_655
B4 O12 Rb1 91.4(5) . 1_655
Rb3 O12 Rb1 76.62(16) 1_655 1_655
B7 O13 B2 116.6(8) 2_656 .
B7 O13 Rb3 103.6(6) 2_656 2_656
B2 O13 Rb3 128.6(6) . 2_656
B7 O13 Rb4 74.6(5) 2_656 1_655
B2 O13 Rb4 143.2(6) . 1_655
Rb3 O13 Rb4 75.66(16) 2_656 1_655
B8 O14 B1 118.2(8) . .
B8 O14 Rb4 145.3(6) . 2_646
B1 O14 Rb4 95.3(5) . 2_646
B8 O14 Rb3 94.5(6) . .
B1 O14 Rb3 86.4(5) . .
Rb4 O14 Rb3 78.03(16) 2_646 .
B8 O15 B3 115.8(8) 1_655 1_655
B8 O15 Rb2 105.4(7) 1_655 .
B3 O15 Rb2 114.5(6) 1_655 .
B8 O15 Rb4 87.4(6) 1_655 2_646
B3 O15 Rb4 138.6(6) 1_655 2_646
Rb2 O15 Rb4 88.86(18) . 2_646
B5 O16 B4 117.2(8) . .
B5 O16 Rb2 105.5(7) . 1_565
B4 O16 Rb2 119.2(6) . 1_565
B5 O16 Rb1 83.5(5) . .
B4 O16 Rb1 136.1(6) . .
Rb2 O16 Rb1 87.27(18) 1_565 .
B6 O17 B1 117.6(7) . .
B6 O17 Rb2 101.4(6) . .
B1 O17 Rb2 121.0(6) . .
B6 O17 Rb1 85.2(6) . 2_647
B1 O17 Rb1 145.1(6) . 2_647
Rb2 O17 Rb1 74.77(15) . 2_647
B6 O18 B3 120.0(8) . .
B6 O18 Rb1 140.0(7) . 2_547
B3 O18 Rb1 99.6(5) . 2_547
B6 O18 Rb2 94.2(6) . 2_657
B3 O18 Rb2 84.9(6) . 2_657
Rb1 O18 Rb2 84.1(2) 2_547 2_657

loop_
_geom_bond_atom_site_label_1
_geom_bond_atom_site_label_2
_geom_bond_distance
_geom_bond_site_symmetry_2
Rb1 O7 2.827(6) 1_455
Rb1 O2 2.929(6) .
Rb1 O18 2.980(7) 2_557
Rb1 O5 2.994(7) 2_657
Rb1 O9 3.098(8) .
Rb1 O6 3.186(7) 1_565
Rb1 O12 3.235(7) 1_455
Rb1 O17 3.250(7) 2_657
Rb1 O16 3.342(7) .
Rb1 B6 3.423(11) 2_657
Rb1 B5 3.462(11) .
Rb1 B3 3.553(11) 2_557
Rb2 O15 3.007(8) .
Rb2 O17 3.020(7) .
Rb2 O16 3.111(8) 1_545
Rb2 O2 3.273(7) 2_647
Rb2 O18 3.308(9) 2_647
Rb2 O5 3.361(7) 2_747
Rb2 O9 3.381(7) 2_647
Rb2 O6 3.443(7) .
Rb2 O1 3.474(7) 1_655
Rb2 B3 3.509(11) 2_647
Rb2 B6 3.559(11) .
Rb2 B8 3.626(12) 1_655
Rb3 O13 3.037(8) 2_646
Rb3 O14 3.103(7) .
Rb3 O12 3.136(9) 1_455
Rb3 O11 3.146(9) .
Rb3 O7 3.170(7) 1_455
Rb3 O8 3.224(6) .
Rb3 O4 3.247(6) 2_556
Rb3 O9 3.272(7) .
Rb3 B1 3.360(11) .
Rb3 O10 3.398(7) 1_455
Rb3 B4 3.415(11) 1_455
Rb3 O3 3.436(7) 2_656
Rb4 O8 2.775(7) 2_656
Rb4 O4 2.901(7) 1_565
Rb4 O3 2.917(6) 2_656
Rb4 O11 3.028(7) .
Rb4 O14 3.038(7) 2_656
Rb4 O10 3.090(8) 2_656
Rb4 O1 3.097(7) 2_556
Rb4 O15 3.181(7) 2_656
Rb4 B8 3.410(11) 2_556
Rb4 B2 3.495(12) .
Rb4 B7 3.496(11) 2_556
Rb4 B1 3.510(11) 2_656
Ge1 O7 1.727(6) .
Ge1 O5 1.735(6) .
Ge1 O8 1.742(6) .
Ge1 O2 1.756(7) .
Ge1 Rb1 3.889(3) 1_655
Ge1 Rb4 3.892(3) 2_646
Ge2 O3 1.730(6) .
Ge2 O4 1.746(6) .
Ge2 O1 1.747(7) .
Ge2 O6 1.757(7) .
Ge2 Rb4 3.948(3) 1_545
Ge2 Rb4 4.102(3) 2_646
B1 O8 1.425(12) .
B1 O9 1.440(12) .
B1 O14 1.499(12) .
B1 O17 1.500(12) .
B1 Rb4 3.510(11) 2_646
B2 O10 1.404(13) .
B2 O3 1.480(13) 2_656
B2 O13 1.482(13) .
B2 O11 1.498(13) .
B3 O5 1.447(12) 1_455
B3 O9 1.450(13) .
B3 O18 1.499(13) .
B3 O15 1.514(13) 1_455
B3 Rb2 3.509(11) 2_657
B3 Rb1 3.553(11) 2_547
B4 O7 1.442(13) .
B4 O10 1.462(13) .
B4 O16 1.497(12) .
B4 O12 1.513(13) .
B4 Rb3 3.415(11) 1_655
B4 Rb1 3.604(11) 1_655
B5 O11 1.337(13) .
B5 O16 1.363(12) .
B5 O6 1.382(13) 1_565
B5 Rb2 3.715(12) 1_565
B6 O18 1.342(11) .
B6 O2 1.345(12) 2_647
B6 O17 1.378(12) .
B6 Rb1 3.423(11) 2_647
B6 Rb2 3.660(12) 2_657
B7 O12 1.348(13) 2_646
B7 O13 1.360(12) 2_646
B7 O4 1.410(13) 2_556
B7 Rb4 3.496(11) 2_546
B7 Rb3 3.628(12) 2_546
B8 O14 1.367(12) .
B8 O15 1.378(13) 1_455
B8 O1 1.384(13) .
B8 Rb4 3.410(11) 2_546
B8 Rb2 3.626(12) 1_455
O1 Rb4 3.097(6) 2_546
O1 Rb2 3.474(7) 1_455
O2 B6 1.345(12) 2_657
O2 Rb2 3.273(7) 2_657
O3 B2 1.480(13) 2_646
O3 Rb4 2.917(6) 2_646
O3 Rb3 3.436(7) 2_646
O4 B7 1.410(13) 2_546
O4 Rb4 2.901(7) 1_545
O4 Rb3 3.247(6) 2_546
O5 B3 1.447(12) 1_655
O5 Rb1 2.994(7) 2_647
O5 Rb2 3.361(7) 2_757
O6 B5 1.382(13) 1_545
O6 Rb1 3.186(7) 1_545
O7 Rb1 2.827(6) 1_655
O7 Rb3 3.170(7) 1_655
O8 Rb4 2.775(7) 2_646
O9 Rb2 3.381(7) 2_657
O10 Rb4 3.090(8) 2_646
O10 Rb3 3.398(7) 1_655
O12 B7 1.348(13) 2_656
O12 Rb3 3.136(9) 1_655
O12 Rb1 3.235(7) 1_655
O13 B7 1.360(12) 2_656
O13 Rb3 3.037(8) 2_656
O13 Rb4 3.600(7) 1_655
O14 Rb4 3.038(7) 2_646
O15 B8 1.378(13) 1_655
O15 B3 1.514(13) 1_655
O15 Rb4 3.181(7) 2_646
O16 Rb2 3.111(8) 1_565
O17 Rb1 3.250(7) 2_647
O18 Rb1 2.980(7) 2_547
O18 Rb2 3.308(9) 2_657
